data_2243071
loop_
_publ_author_name
'Bindya, S.'
'Chidan Kumar, C. S.'
'Naveen, S.'
'Siddaraju, B. P.'
'Quah, Ching Kheng'
'Md. Abu Raihan'

_publ_section_title
;
 Crystal structure and Hirshfeld surface analysis of a bromochalcone:
 (<i>E</i>)-1-(3-bromophenyl)-3-(2,6-dichlorophenyl)prop-2-en-1-one
;
_journal_coeditor_code QM2132
_journal_issue 2
_journal_name_full 'Acta Crystallographica, Section E'
_journal_page_first 264
_journal_page_last 267
_journal_paper_doi 10.1107/S205698901900104X
_journal_volume 75
_journal_year 2019
_chemical_compound_source 'see text'
_chemical_formula_iupac 'C15 H9 Br Cl2 O'
_chemical_formula_moiety 'C15 H9 Br Cl2 O'
_chemical_formula_sum 'C15 H9 Br Cl2 O'
_chemical_formula_weight 356.02
_chemical_name_systematic
;
(<i>E</i>)-1-(3-bromophenyl)-3-(2,6-dichlorophenyl)prop-2-en-1-one
;
_space_group_IT_number 14
_space_group_name_Hall '-P 2ybc'
_space_group_name_H-M_alt 'P 1 21/c 1'
_symmetry_cell_setting monoclinic
_symmetry_space_group_name_Hall '-P 2ybc'
_symmetry_space_group_name_H-M 'P 1 21/c 1'
_atom_sites_solution_hydrogens geom
_atom_sites_solution_primary direct
_atom_sites_solution_secondary difmap
_cell_angle_alpha 90
_cell_angle_beta 92.736(4)
_cell_angle_gamma 90
_cell_formula_units_Z 4
_cell_length_a 3.9834(7)
_cell_length_b 13.471(2)
_cell_length_c 25.661(4)
_cell_measurement_reflns_used 2260
_cell_measurement_temperature 294
_cell_measurement_theta_max 27.82
_cell_measurement_theta_min 1.59
_cell_volume 1375.4(4)
_computing_cell_refinement
;
SAINT (Bruker, 2012)
;
_computing_data_collection
;
APEX2 (Bruker, 2012)
;
_computing_data_reduction
;
SAINT (Bruker, 2012)
;
_computing_molecular_graphics
;
Mercury (Macrae <i>et al.</i>, 2008)
;
_computing_publication_material
;
SHELXL97 (Sheldrick, 2008), PLATON (Spek, 2009) and
publCIF (Westrip, 2010)
;
_computing_structure_refinement
;
SHELXL97 (Sheldrick, 2008)
;
_computing_structure_solution
;
SHELXS97 (Sheldrick, 2008)
;
_diffrn_ambient_temperature 294
_diffrn_detector_area_resol_mean 18.4
_diffrn_measured_fraction_theta_full 0.991
_diffrn_measured_fraction_theta_max 0.991
_diffrn_measurement_device_type
;
Bruker APEXII DUO CCD area-detector
;
_diffrn_measurement_method '\f and \w scans'
_diffrn_radiation_monochromator graphite
_diffrn_radiation_probe x-ray
_diffrn_radiation_source 'Rotating Anode'
_diffrn_radiation_type MoK\a
_diffrn_radiation_wavelength 0.71073
_diffrn_reflns_av_R_equivalents 0.0372
_diffrn_reflns_av_sigmaI/netI 0.0430
_diffrn_reflns_limit_h_max 5
_diffrn_reflns_limit_h_min -5
_diffrn_reflns_limit_k_max 15
_diffrn_reflns_limit_k_min -17
_diffrn_reflns_limit_l_max 33
_diffrn_reflns_limit_l_min -31
_diffrn_reflns_number 10857
_diffrn_reflns_reduction_process
;
;
_diffrn_reflns_theta_full 27.82
_diffrn_reflns_theta_max 27.82
_diffrn_reflns_theta_min 1.59
_exptl_absorpt_coefficient_mu 3.364
_exptl_absorpt_correction_T_max 0.842
_exptl_absorpt_correction_T_min 0.303
_exptl_absorpt_correction_type multi-scan
_exptl_absorpt_process_details
;
(SADABS; Bruker, 2012)
;
_exptl_crystal_colour colourless
_exptl_crystal_density_diffrn 1.719
_exptl_crystal_density_method 'Not Measured'
_exptl_crystal_description plate
_exptl_crystal_F_000 704
_exptl_crystal_size_max 0.470
_exptl_crystal_size_mid 0.140
_exptl_crystal_size_min 0.050
_refine_diff_density_max 0.469
_refine_diff_density_min -0.333
_refine_ls_abs_structure_Flack .
_refine_ls_extinction_method none
_refine_ls_goodness_of_fit_ref 1.044
_refine_ls_hydrogen_treatment mixed
_refine_ls_matrix_type full
_refine_ls_number_parameters 172
_refine_ls_number_reflns 3242
_refine_ls_number_restraints 0
_refine_ls_restrained_S_all 1.044
_refine_ls_R_factor_all 0.0689
_refine_ls_R_factor_gt 0.0410
_refine_ls_shift/su_max 0.001
_refine_ls_shift/su_mean 0.000
_refine_ls_structure_factor_coef Fsqd
_refine_ls_weighting_details 'calc w=1/[\s^2^(Fo^2^)+(0.0691P)^2^] where P=(Fo^2^+2Fc^2^)/3'
_refine_ls_weighting_scheme calc
_refine_ls_wR_factor_gt 0.1116
_refine_ls_wR_factor_ref 0.1241
_reflns_number_gt 2260
_reflns_number_total 3242
_reflns_threshold_expression I>2\s(I)
_cod_data_source_file qm2132sup1.cif
_cod_data_source_block I
_cod_original_sg_symbol_H-M 'P 21/c'
_cod_database_code 2243071

loop_
_symmetry_equiv_pos_site_id
_symmetry_equiv_pos_as_xyz
1 x,y,z
2 -x,1/2+y,1/2-z
3 -x,-y,-z
4 x,1/2-y,1/2+z

loop_
_atom_site_aniso_label
_atom_site_aniso_U_11
_atom_site_aniso_U_22
_atom_site_aniso_U_33
_atom_site_aniso_U_12
_atom_site_aniso_U_13
_atom_site_aniso_U_23
Br1 0.0585(3) 0.0625(3) 0.0375(2) -0.0001(2) -0.0130(2) -0.0037(2)
Cl1 0.0795(7) 0.0395(5) 0.0556(6) -0.0046(4) -0.0054(5) 0.0095(4)
Cl2 0.0904(8) 0.0433(5) 0.0526(6) -0.0130(5) -0.0208(5) 0.0112(4)
O1 0.140(3) 0.0403(16) 0.0538(17) 0.0047(16) -0.0406(19) -0.0011(13)
C1 0.0414(18) 0.0401(18) 0.0388(18) 0.0025(14) 0.0054(15) -0.0002(14)
C2 0.048(2) 0.0391(19) 0.057(2) -0.0045(15) -0.0027(18) -0.0106(17)
C3 0.055(2) 0.063(2) 0.046(2) -0.0017(19) -0.0109(18) -0.0121(19)
C4 0.054(2) 0.059(2) 0.0326(18) 0.0010(17) -0.0085(16) 0.0005(16)
C5 0.0442(18) 0.0386(18) 0.0397(18) -0.0044(14) -0.0064(15) 0.0003(15)
C6 0.0350(16) 0.0346(16) 0.0334(16) 0.0022(12) -0.0016(13) -0.0028(13)
C7 0.052(2) 0.0357(17) 0.0386(18) -0.0035(14) -0.0037(16) 0.0023(14)
C8 0.056(2) 0.0400(19) 0.0422(19) 0.0092(16) -0.0095(17) -0.0037(15)
C9 0.051(2) 0.045(2) 0.0334(18) 0.0050(15) -0.0044(15) -0.0037(15)
C10 0.0458(19) 0.0355(17) 0.0337(17) 0.0019(14) -0.0057(14) -0.0033(13)
C11 0.0445(18) 0.0369(17) 0.0346(17) 0.0044(14) 0.0028(14) 0.0011(14)
C12 0.0393(17) 0.047(2) 0.0262(15) 0.0021(14) -0.0030(13) -0.0013(14)
C13 0.062(2) 0.052(2) 0.039(2) 0.0088(17) -0.0042(17) 0.0087(17)
C14 0.078(3) 0.041(2) 0.052(2) 0.0057(18) -0.002(2) 0.0036(17)
C15 0.065(2) 0.0416(19) 0.0409(19) 0.0018(17) -0.0048(17) -0.0043(16)

loop_
_atom_site_type_symbol
_atom_site_label
_atom_site_fract_x
_atom_site_fract_y
_atom_site_fract_z
_atom_site_U_iso_or_equiv
_atom_site_thermal_displace_type
_atom_site_calc_flag
_atom_site_refinement_flags
_atom_site_occupancy
_atom_site_disorder_assembly
_atom_site_disorder_group
Br Br1 0.05103(10) 0.56559(3) 0.063840(10) 0.0533(2) Uani d . 1.000 . .
Cl Cl1 1.1724(3) 0.85319(6) 0.33444(4) 0.0585(3) Uani d . 1.000 . .
Cl Cl2 1.1077(3) 0.48639(7) 0.42380(4) 0.0629(4) Uani d . 1.000 . .
O O1 0.6757(10) 0.5127(2) 0.25232(11) 0.0795(13) Uani d . 1.000 . .
C C1 1.2349(8) 0.7699(2) 0.38553(13) 0.0400(10) Uani d . 1.000 . .
C C2 1.3925(9) 0.8068(3) 0.43034(14) 0.0482(11) Uani d . 1.000 . .
C C3 1.4602(10) 0.7456(3) 0.47251(15) 0.0551(12) Uani d . 1.000 . .
C C4 1.3682(9) 0.6477(3) 0.46994(13) 0.0489(11) Uani d . 1.000 . .
C C5 1.2137(9) 0.6115(2) 0.42448(13) 0.0411(10) Uani d . 1.000 . .
C C6 1.1375(8) 0.6695(2) 0.38034(12) 0.0344(9) Uani d . 1.000 . .
C C7 0.9826(9) 0.6237(2) 0.33364(13) 0.0423(11) Uani d . 1.000 . .
C C8 0.8005(9) 0.6605(3) 0.29567(13) 0.0464(11) Uani d . 1.000 . .
C C9 0.6625(9) 0.6020(3) 0.25107(13) 0.0433(11) Uani d . 1.000 . .
C C10 0.5026(8) 0.6542(2) 0.20468(12) 0.0386(10) Uani d . 1.000 . .
C C11 0.3737(8) 0.5979(2) 0.16350(12) 0.0386(10) Uani d . 1.000 . .
C C12 0.2288(8) 0.6434(2) 0.12041(12) 0.0377(10) Uani d . 1.000 . .
C C13 0.2083(10) 0.7454(3) 0.11687(14) 0.0512(12) Uani d . 1.000 . .
C C14 0.3403(11) 0.8019(3) 0.15749(15) 0.0572(14) Uani d . 1.000 . .
C C15 0.4858(10) 0.7575(3) 0.20135(15) 0.0494(11) Uani d . 1.000 . .
H H2A 1.45350 0.87340 0.43210 0.0580 Uiso c R 1.000 . .
H H3A 1.56810 0.77070 0.50260 0.0660 Uiso c R 1.000 . .
H H4A 1.40930 0.60610 0.49850 0.0590 Uiso c R 1.000 . .
H H7A 1.02250 0.55590 0.33080 0.0510 Uiso c R 1.000 . .
H H8A 0.75310 0.72810 0.29640 0.0560 Uiso c R 1.000 . .
H H11A 0.38530 0.52900 0.16500 0.0460 Uiso c R 1.000 . .
H H13A 0.10710 0.77540 0.08750 0.0620 Uiso c R 1.000 . .
H H14A 0.33120 0.87080 0.15540 0.0680 Uiso c R 1.000 . .
H H15A 0.57290 0.79640 0.22870 0.0590 Uiso c R 1.000 . .

loop_
_atom_type_symbol
_atom_type_description
_atom_type_scat_dispersion_real
_atom_type_scat_dispersion_imag
_atom_type_scat_source
C C 0.0033 0.0016 ' International Tables Vol C Tables 4.2.6.8 and 6.1.1.4'
H H 0.0000 0.0000 ' International Tables Vol C Tables 4.2.6.8 and 6.1.1.4'
Br Br -0.2901 2.4595 ' International Tables Vol C Tables 4.2.6.8 and 6.1.1.4'
Cl Cl 0.1484 0.1585 ' International Tables Vol C Tables 4.2.6.8 and 6.1.1.4'
O O 0.0106 0.0060 ' International Tables Vol C Tables 4.2.6.8 and 6.1.1.4'

loop_
_geom_angle_atom_site_label_1
_geom_angle_atom_site_label_2
_geom_angle_atom_site_label_3
_geom_angle_site_symmetry_1
_geom_angle_site_symmetry_2
_geom_angle_site_symmetry_3
_geom_angle
_geom_angle_publ_flag
Cl1 C1 C2 . . . 116.2(2) no
Cl1 C1 C6 . . . 121.3(2) no
C2 C1 C6 . . . 122.5(3) no
C1 C2 C3 . . . 120.3(4) no
C2 C3 C4 . . . 119.8(4) no
C3 C4 C5 . . . 119.2(3) no
Cl2 C5 C4 . . . 116.7(3) no
Cl2 C5 C6 . . . 119.4(2) no
C4 C5 C6 . . . 123.9(3) no
C1 C6 C5 . . . 114.3(3) no
C1 C6 C7 . . . 125.9(3) no
C5 C6 C7 . . . 119.8(3) no
C6 C7 C8 . . . 131.4(3) no
C7 C8 C9 . . . 123.9(4) no
O1 C9 C8 . . . 119.9(3) no
O1 C9 C10 . . . 120.4(3) no
C8 C9 C10 . . . 119.6(3) no
C9 C10 C11 . . . 118.6(3) no
C9 C10 C15 . . . 122.3(3) no
C11 C10 C15 . . . 119.1(3) no
C10 C11 C12 . . . 120.0(3) no
Br1 C12 C11 . . . 119.9(2) no
Br1 C12 C13 . . . 118.7(2) no
C11 C12 C13 . . . 121.4(3) no
C12 C13 C14 . . . 118.8(3) no
C13 C14 C15 . . . 120.7(4) no
C10 C15 C14 . . . 120.0(4) no
C1 C2 H2A . . . 120.00 no
C3 C2 H2A . . . 120.00 no
C2 C3 H3A . . . 120.00 no
C4 C3 H3A . . . 120.00 no
C3 C4 H4A . . . 120.00 no
C5 C4 H4A . . . 120.00 no
C6 C7 H7A . . . 114.00 no
C8 C7 H7A . . . 114.00 no
C7 C8 H8A . . . 118.00 no
C9 C8 H8A . . . 118.00 no
C10 C11 H11A . . . 120.00 no
C12 C11 H11A . . . 120.00 no
C12 C13 H13A . . . 121.00 no
C14 C13 H13A . . . 121.00 no
C13 C14 H14A . . . 120.00 no
C15 C14 H14A . . . 120.00 no
C10 C15 H15A . . . 120.00 no
C14 C15 H15A . . . 120.00 no

loop_
_geom_bond_atom_site_label_1
_geom_bond_atom_site_label_2
_geom_bond_site_symmetry_1
_geom_bond_site_symmetry_2
_geom_bond_distance
_geom_bond_publ_flag
Br1 C12 . . 1.900(3) no
Cl1 C1 . . 1.735(3) no
Cl2 C5 . . 1.737(3) no
O1 C9 . . 1.205(5) no
C1 C2 . . 1.376(5) no
C1 C6 . . 1.412(4) no
C2 C3 . . 1.377(5) no
C3 C4 . . 1.370(6) no
C4 C5 . . 1.382(5) no
C5 C6 . . 1.397(4) no
C6 C7 . . 1.458(4) no
C7 C8 . . 1.286(5) no
C8 C9 . . 1.474(5) no
C9 C10 . . 1.498(5) no
C10 C11 . . 1.380(4) no
C10 C15 . . 1.396(5) no
C11 C12 . . 1.368(4) no
C12 C13 . . 1.379(5) no
C13 C14 . . 1.375(5) no
C14 C15 . . 1.378(6) no
C2 H2A . . 0.9300 no
C3 H3A . . 0.9300 no
C4 H4A . . 0.9300 no
C7 H7A . . 0.9300 no
C8 H8A . . 0.9300 no
C11 H11A . . 0.9300 no
C13 H13A . . 0.9300 no
C14 H14A . . 0.9300 no
C15 H15A . . 0.9300 no

loop_
_geom_hbond_atom_site_label_D
_geom_hbond_atom_site_label_H
_geom_hbond_atom_site_label_A
_geom_hbond_site_symmetry_A
_geom_hbond_distance_DH
_geom_hbond_distance_HA
_geom_hbond_distance_DA
_geom_hbond_angle_DHA
_geom_hbond_publ_flag
C8 H8A Cl1 . 0.93 2.54 3.128(4) 122 yes

loop_
_geom_torsion_atom_site_label_1
_geom_torsion_atom_site_label_2
_geom_torsion_atom_site_label_3
_geom_torsion_atom_site_label_4
_geom_torsion_site_symmetry_1
_geom_torsion_site_symmetry_2
_geom_torsion_site_symmetry_3
_geom_torsion_site_symmetry_4
_geom_torsion
_geom_torsion_publ_flag
Cl1 C1 C2 C3 . . . . -178.4(3) no
C6 C1 C2 C3 . . . . -0.3(5) no
Cl1 C1 C6 C5 . . . . 178.3(2) no
Cl1 C1 C6 C7 . . . . 0.8(5) no
C2 C1 C6 C5 . . . . 0.2(5) no
C2 C1 C6 C7 . . . . -177.3(3) no
C1 C2 C3 C4 . . . . -0.4(6) no
C2 C3 C4 C5 . . . . 1.2(6) no
C3 C4 C5 Cl2 . . . . 179.4(3) no
C3 C4 C5 C6 . . . . -1.3(6) no
Cl2 C5 C6 C1 . . . . 179.9(3) no
Cl2 C5 C6 C7 . . . . -2.4(4) no
C4 C5 C6 C1 . . . . 0.6(5) no
C4 C5 C6 C7 . . . . 178.3(3) no
C1 C6 C7 C8 . . . . -26.8(6) no
C5 C6 C7 C8 . . . . 155.8(4) no
C6 C7 C8 C9 . . . . -179.8(3) no
C7 C8 C9 O1 . . . . 10.9(6) no
C7 C8 C9 C10 . . . . -169.8(3) no
O1 C9 C10 C11 . . . . -0.5(5) no
O1 C9 C10 C15 . . . . -179.2(4) no
C8 C9 C10 C11 . . . . -179.7(3) no
C8 C9 C10 C15 . . . . 1.6(5) no
C9 C10 C11 C12 . . . . -179.4(3) no
C15 C10 C11 C12 . . . . -0.7(5) no
C9 C10 C15 C14 . . . . 179.1(4) no
C11 C10 C15 C14 . . . . 0.4(5) no
C10 C11 C12 Br1 . . . . -179.9(2) no
C10 C11 C12 C13 . . . . 0.2(5) no
Br1 C12 C13 C14 . . . . -179.2(3) no
C11 C12 C13 C14 . . . . 0.7(5) no
C12 C13 C14 C15 . . . . -1.0(6) no
C13 C14 C15 C10 . . . . 0.5(6) no

_cod_database_fobs_code 2243071
